data_1514169
loop_
_publ_author_name
'Morel, Flavien L.'
'Ranocchiari, Marco'
'van Bokhoven, Jeroen A.'

_publ_section_title
;
 Synthesis and Characterization of Phosphine-Functionalized Metal--Organic
 Frameworks Based on MOF-5 and MIL-101 Topologies
;
_journal_issue 22
_journal_name_full 'Industrial &amp; Engineering Chemistry Research'
_journal_page_first 9120
_journal_paper_doi 10.1021/ie403549v
_journal_volume 53
_journal_year 2014
_chemical_formula_sum 'C20 H19 O7 P'
_chemical_formula_weight 402.32
_chemical_name_systematic
;
 ?
;
_space_group_IT_number 2
_symmetry_space_group_name_Hall '-P 1'
_symmetry_space_group_name_H-M 'P -1'
_atom_sites_solution_hydrogens geom
_atom_sites_solution_primary direct
_atom_sites_solution_secondary difmap
_audit_creation_method SHELXL-97
_cell_angle_alpha 95.9760(10)
_cell_angle_beta 90.8220(10)
_cell_angle_gamma 105.1710(10)
_cell_formula_units_Z 2
_cell_length_a 9.2111(7)
_cell_length_b 9.9850(8)
_cell_length_c 10.5450(8)
_cell_measurement_temperature 296(2)
_cell_volume 930.09(12)
_computing_structure_refinement 'SHELXL-97 (Sheldrick, 2008)'
_diffrn_ambient_temperature 296(2)
_diffrn_measured_fraction_theta_full 1.000
_diffrn_measured_fraction_theta_max 0.916
_diffrn_radiation_monochromator graphite
_diffrn_radiation_source 'fine-focus sealed tube'
_diffrn_radiation_type MoK\a
_diffrn_radiation_wavelength 0.71073
_diffrn_reflns_av_R_equivalents 0.0546
_diffrn_reflns_av_sigmaI/netI 0.0565
_diffrn_reflns_limit_h_max 12
_diffrn_reflns_limit_h_min -12
_diffrn_reflns_limit_k_max 14
_diffrn_reflns_limit_k_min -13
_diffrn_reflns_limit_l_max 15
_diffrn_reflns_limit_l_min -14
_diffrn_reflns_number 14453
_diffrn_reflns_theta_full 25.00
_diffrn_reflns_theta_max 31.17
_diffrn_reflns_theta_min 1.94
_exptl_absorpt_coefficient_mu 0.189
_exptl_absorpt_correction_T_max 0.9758
_exptl_absorpt_correction_T_min 0.9525
_exptl_crystal_density_diffrn 1.437
_exptl_crystal_density_method 'not measured'
_exptl_crystal_F_000 420
_exptl_crystal_size_max 0.26
_exptl_crystal_size_mid 0.15
_exptl_crystal_size_min 0.13
_refine_diff_density_max 0.488
_refine_diff_density_min -0.301
_refine_diff_density_rms 0.067
_refine_ls_extinction_method none
_refine_ls_goodness_of_fit_ref 0.988
_refine_ls_hydrogen_treatment mixed
_refine_ls_matrix_type full
_refine_ls_number_parameters 277
_refine_ls_number_reflns 5507
_refine_ls_number_restraints 0
_refine_ls_restrained_S_all 0.988
_refine_ls_R_factor_all 0.0536
_refine_ls_R_factor_gt 0.0390
_refine_ls_shift/su_max 0.000
_refine_ls_shift/su_mean 0.000
_refine_ls_structure_factor_coef Fsqd
_refine_ls_weighting_details 'calc w=1/[\s^2^(Fo^2^)+(0.0504P)^2^+0.0000P] where P=(Fo^2^+2Fc^2^)/3'
_refine_ls_weighting_scheme calc
_refine_ls_wR_factor_gt 0.0921
_refine_ls_wR_factor_ref 0.0981
_reflns_number_gt 4271
_reflns_number_total 5507
_reflns_threshold_expression >2\s(I)
_cod_data_source_file ie403549v_si_002.cif
_cod_data_source_block mf_5_2_trial1
_cod_depositor_comments 'Adding full bibliography for 1514169.cif.'
_cod_original_sg_symbol_H-M P-1
_cod_database_code 1514169

loop_
_symmetry_equiv_pos_as_xyz
'x, y, z'
'-x, -y, -z'

loop_
_atom_site_label
_atom_site_type_symbol
_atom_site_fract_x
_atom_site_fract_y
_atom_site_fract_z
_atom_site_U_iso_or_equiv
_atom_site_adp_type
_atom_site_occupancy
_atom_site_symmetry_multiplicity
_atom_site_calc_flag
_atom_site_refinement_flags
C1 C 0.62515(14) 0.43615(13) 0.37960(12) 0.0155(2) Uani 1 1 d .
C2 C 0.50206(14) 0.39521(13) 0.29255(12) 0.0145(2) Uani 1 1 d .
H2 H 0.4931 0.4521 0.2301 0.017 Uiso 1 1 calc R
C3 C 0.39187(13) 0.26968(12) 0.29804(11) 0.0131(2) Uani 1 1 d .
C4 C 0.40327(14) 0.18867(12) 0.39731(11) 0.0141(2) Uani 1 1 d .
C5 C 0.52360(15) 0.23343(13) 0.48669(12) 0.0180(3) Uani 1 1 d .
H5 H 0.5285 0.1815 0.5541 0.022 Uiso 1 1 calc R
C6 C 0.63570(14) 0.35405(13) 0.47642(12) 0.0182(3) Uani 1 1 d .
H6 H 0.7181 0.3804 0.5341 0.022 Uiso 1 1 calc R
C7 C 0.74728(14) 0.56739(13) 0.37334(12) 0.0169(2) Uani 1 1 d .
C8 C 0.29395(14) 0.04982(13) 0.40948(12) 0.0152(2) Uani 1 1 d .
C9 C 0.20900(13) 0.38038(12) 0.13784(11) 0.0140(2) Uani 1 1 d .
C10 C 0.14755(14) 0.45815(13) 0.23018(12) 0.0177(3) Uani 1 1 d .
H10 H 0.1244 0.4257 0.3089 0.021 Uiso 1 1 calc R
C11 C 0.12117(16) 0.58300(14) 0.20484(13) 0.0215(3) Uani 1 1 d .
H11 H 0.0812 0.6348 0.2667 0.026 Uiso 1 1 calc R
C12 C 0.15452(15) 0.63106(14) 0.08670(13) 0.0215(3) Uani 1 1 d .
H12 H 0.1373 0.7153 0.0699 0.026 Uiso 1 1 calc R
C13 C 0.21304(15) 0.55420(14) -0.00554(13) 0.0206(3) Uani 1 1 d .
H13 H 0.2342 0.5864 -0.0847 0.025 Uiso 1 1 calc R
C14 C 0.24062(14) 0.42853(13) 0.01933(12) 0.0173(3) Uani 1 1 d .
H14 H 0.2801 0.3769 -0.0431 0.021 Uiso 1 1 calc R
C15 C 0.29382(14) 0.12737(13) 0.04439(11) 0.0141(2) Uani 1 1 d .
C16 C 0.42855(14) 0.18334(14) -0.01394(12) 0.0188(3) Uani 1 1 d .
H16 H 0.4920 0.2684 0.0206 0.023 Uiso 1 1 calc R
C17 C 0.46793(16) 0.11265(15) -0.12301(13) 0.0222(3) Uani 1 1 d .
H17 H 0.5572 0.1505 -0.1618 0.027 Uiso 1 1 calc R
C18 C 0.37354(16) -0.01468(15) -0.17382(12) 0.0218(3) Uani 1 1 d .
H18 H 0.3995 -0.0618 -0.2472 0.026 Uiso 1 1 calc R
C19 C 0.24107(15) -0.07207(14) -0.11604(12) 0.0191(3) Uani 1 1 d .
H19 H 0.1789 -0.1579 -0.1502 0.023 Uiso 1 1 calc R
C20 C 0.20065(14) -0.00167(13) -0.00695(12) 0.0157(2) Uani 1 1 d .
H20 H 0.1117 -0.0405 0.0318 0.019 Uiso 1 1 calc R
O1 O 0.09471(9) 0.13470(9) 0.23451(8) 0.01556(18) Uani 1 1 d .
O2 O 0.26759(10) -0.04636(9) 0.32427(9) 0.0195(2) Uani 1 1 d .
O3 O 0.23911(12) 0.04430(11) 0.52268(9) 0.0291(2) Uani 1 1 d .
O4 O 0.72195(11) 0.64450(10) 0.28619(9) 0.0223(2) Uani 1 1 d .
O5 O 0.86005(11) 0.59705(10) 0.44304(9) 0.0244(2) Uani 1 1 d .
P1 P 0.23479(3) 0.21825(3) 0.18121(3) 0.01215(8) Uani 1 1 d .
O7 O 0.04478(12) 0.15284(10) 0.75649(10) 0.0230(2) Uani 1 1 d .
O6 O 0.08004(11) 0.81089(11) 0.57459(10) 0.0218(2) Uani 1 1 d .
H6A H 0.027(2) 0.758(2) 0.5198(18) 0.040(5) Uiso 1 1 d .
H7A H 0.049(2) 0.076(2) 0.7680(19) 0.053(6) Uiso 1 1 d .
H6B H 0.022(2) 0.8300(19) 0.6396(18) 0.041(5) Uiso 1 1 d .
H7B H -0.047(3) 0.133(2) 0.714(2) 0.059(6) Uiso 1 1 d .
H4 H 0.804(2) 0.722(2) 0.2799(19) 0.058(6) Uiso 1 1 d .
H3 H 0.166(3) -0.057(3) 0.535(2) 0.078(7) Uiso 1 1 d .

loop_
_atom_site_aniso_label
_atom_site_aniso_U_11
_atom_site_aniso_U_22
_atom_site_aniso_U_33
_atom_site_aniso_U_23
_atom_site_aniso_U_13
_atom_site_aniso_U_12
C1 0.0141(6) 0.0150(6) 0.0157(6) 0.0000(5) 0.0008(5) 0.0015(5)
C2 0.0138(6) 0.0152(6) 0.0141(6) 0.0022(4) 0.0014(4) 0.0030(5)
C3 0.0121(5) 0.0137(5) 0.0131(5) 0.0001(4) 0.0007(4) 0.0033(4)
C4 0.0136(6) 0.0135(5) 0.0152(6) 0.0012(4) 0.0025(4) 0.0037(4)
C5 0.0200(6) 0.0181(6) 0.0161(6) 0.0041(5) -0.0003(5) 0.0044(5)
C6 0.0157(6) 0.0201(6) 0.0169(6) 0.0008(5) -0.0034(5) 0.0019(5)
C7 0.0159(6) 0.0174(6) 0.0151(6) -0.0006(5) 0.0023(5) 0.0010(5)
C8 0.0134(6) 0.0162(6) 0.0164(6) 0.0044(5) 0.0008(5) 0.0037(5)
C9 0.0118(5) 0.0132(5) 0.0152(6) 0.0008(4) -0.0015(4) 0.0008(4)
C10 0.0198(6) 0.0172(6) 0.0164(6) 0.0023(5) 0.0019(5) 0.0049(5)
C11 0.0241(7) 0.0184(6) 0.0235(7) 0.0007(5) 0.0025(5) 0.0085(5)
C12 0.0219(7) 0.0161(6) 0.0277(7) 0.0069(5) 0.0006(6) 0.0054(5)
C13 0.0197(6) 0.0215(6) 0.0204(6) 0.0083(5) 0.0015(5) 0.0032(5)
C14 0.0164(6) 0.0185(6) 0.0164(6) 0.0024(5) 0.0014(5) 0.0035(5)
C15 0.0130(6) 0.0156(6) 0.0145(6) 0.0016(4) -0.0007(4) 0.0054(4)
C16 0.0153(6) 0.0204(6) 0.0195(6) 0.0010(5) 0.0013(5) 0.0032(5)
C17 0.0184(6) 0.0295(7) 0.0203(7) 0.0042(5) 0.0058(5) 0.0086(5)
C18 0.0257(7) 0.0285(7) 0.0150(6) -0.0008(5) 0.0008(5) 0.0150(6)
C19 0.0203(6) 0.0180(6) 0.0194(6) -0.0026(5) -0.0052(5) 0.0080(5)
C20 0.0138(6) 0.0153(6) 0.0184(6) 0.0014(5) -0.0010(5) 0.0049(5)
O1 0.0116(4) 0.0141(4) 0.0196(4) 0.0023(3) 0.0034(3) 0.0007(3)
O2 0.0210(5) 0.0149(4) 0.0207(5) -0.0004(4) 0.0028(4) 0.0021(4)
O3 0.0361(6) 0.0233(5) 0.0188(5) -0.0005(4) 0.0096(4) -0.0076(4)
O4 0.0199(5) 0.0201(5) 0.0221(5) 0.0068(4) -0.0020(4) -0.0047(4)
O5 0.0187(5) 0.0236(5) 0.0247(5) 0.0030(4) -0.0058(4) -0.0051(4)
P1 0.01046(15) 0.01183(15) 0.01334(15) 0.00111(11) 0.00056(11) 0.00161(11)
O7 0.0213(5) 0.0145(5) 0.0325(6) 0.0065(4) 0.0042(4) 0.0018(4)
O6 0.0186(5) 0.0221(5) 0.0192(5) -0.0015(4) 0.0041(4) -0.0032(4)

loop_
_atom_type_symbol
_atom_type_description
_atom_type_scat_dispersion_real
_atom_type_scat_dispersion_imag
_atom_type_scat_source
C C 0.0033 0.0016 'International Tables Vol C Tables 4.2.6.8 and 6.1.1.4'
H H 0.0000 0.0000 'International Tables Vol C Tables 4.2.6.8 and 6.1.1.4'
O O 0.0106 0.0060 'International Tables Vol C Tables 4.2.6.8 and 6.1.1.4'
P P 0.1023 0.0942 'International Tables Vol C Tables 4.2.6.8 and 6.1.1.4'

loop_
_geom_angle_atom_site_label_1
_geom_angle_atom_site_label_2
_geom_angle_atom_site_label_3
_geom_angle
C6 C1 C2 119.72(11)
C6 C1 C7 118.27(11)
C2 C1 C7 122.00(11)
C1 C2 C3 120.84(11)
C2 C3 C4 118.68(11)
C2 C3 P1 119.60(9)
C4 C3 P1 121.68(9)
C5 C4 C3 119.90(11)
C5 C4 C8 117.07(11)
C3 C4 C8 122.98(11)
C6 C5 C4 120.81(12)
C5 C6 C1 119.92(12)
O5 C7 O4 124.07(12)
O5 C7 C1 121.71(12)
O4 C7 C1 114.21(11)
O2 C8 O3 125.25(12)
O2 C8 C4 122.75(11)
O3 C8 C4 111.91(11)
C14 C9 C10 119.44(11)
C14 C9 P1 124.46(10)
C10 C9 P1 116.06(9)
C11 C10 C9 120.29(12)
C10 C11 C12 119.90(12)
C13 C12 C11 120.24(12)
C12 C13 C14 120.26(12)
C9 C14 C13 119.86(12)
C20 C15 C16 119.28(11)
C20 C15 P1 118.78(10)
C16 C15 P1 121.93(9)
C17 C16 C15 120.41(12)
C18 C17 C16 119.71(13)
C19 C18 C17 120.45(12)
C18 C19 C20 120.17(12)
C19 C20 C15 119.97(12)
O1 P1 C15 113.02(5)
O1 P1 C9 110.63(5)
C15 P1 C9 108.57(6)
O1 P1 C3 112.19(5)
C15 P1 C3 107.38(5)
C9 P1 C3 104.64(5)

loop_
_geom_bond_atom_site_label_1
_geom_bond_atom_site_label_2
_geom_bond_distance
C1 C6 1.3917(18)
C1 C2 1.3946(17)
C1 C7 1.4952(17)
C2 C3 1.3984(16)
C3 C4 1.4066(17)
C3 P1 1.8175(12)
C4 C5 1.3926(17)
C4 C8 1.5042(17)
C5 C6 1.3813(18)
C7 O5 1.2160(15)
C7 O4 1.3142(16)
C8 O2 1.2169(15)
C8 O3 1.3037(15)
C9 C14 1.3928(17)
C9 C10 1.4000(17)
C9 P1 1.7997(12)
C10 C11 1.3822(18)
C11 C12 1.3911(19)
C12 C13 1.3790(19)
C13 C14 1.3933(18)
C15 C20 1.3973(17)
C15 C16 1.4005(17)
C15 P1 1.7913(13)
C16 C17 1.3891(18)
C17 C18 1.388(2)
C18 C19 1.3844(19)
C19 C20 1.3917(17)
O1 P1 1.4939(9)
